data_7223529
loop_
_publ_author_name
'Li, Chong'
'Sun, Minghui'
'Xu, Lin'
'Wang, Yuchao'
'Huang, Jiawei'

_publ_section_title
;
 The first heteropoly blue-embedded metal--organic framework: crystal
 structure, magnetic property and proton conductivity
;
_journal_issue 4
_journal_name_full CrystEngComm
_journal_page_first 596
_journal_paper_doi 10.1039/C5CE02074C
_journal_volume 18
_journal_year 2016
_chemical_formula_sum 'C92 H168 Cu12 Mo N5 O130 Si W11'
_chemical_formula_weight 5642.14
_space_group_crystal_system cubic
_space_group_IT_number 225
_space_group_name_Hall '-F 4 2 3'
_space_group_name_H-M_alt 'F m -3 m'
_symmetry_space_group_name_Hall '-F 4 2 3'
_symmetry_space_group_name_H-M 'F m -3 m'
_atom_sites_solution_hydrogens geom
_audit_creation_method SHELXL-2014/7
_audit_update_record
;
2015-12-11 deposited with the CCDC.
2015-12-17 downloaded from the CCDC.
;
_cell_angle_alpha 90
_cell_angle_beta 90
_cell_angle_gamma 90
_cell_formula_units_Z 4
_cell_length_a 26.232(7)
_cell_length_b 26.232(7)
_cell_length_c 26.232(7)
_cell_measurement_reflns_used 2463
_cell_measurement_temperature 298(2)
_cell_measurement_theta_max 22.0812
_cell_measurement_theta_min 2.1935
_cell_volume 18051(8)
_computing_structure_refinement 'SHELXL-2014/7 (Sheldrick, 2014)'
_diffrn_ambient_temperature 296(2)
_diffrn_measured_fraction_theta_full 1.000
_diffrn_measured_fraction_theta_max 1.000
_diffrn_measurement_device_type ccd
_diffrn_radiation_type MoK\a
_diffrn_radiation_wavelength 0.71073
_diffrn_reflns_av_R_equivalents 0.0719
_diffrn_reflns_av_unetI/netI 0.0167
_diffrn_reflns_laue_measured_fraction_full 1.000
_diffrn_reflns_laue_measured_fraction_max 1.000
_diffrn_reflns_limit_h_max 31
_diffrn_reflns_limit_h_min -31
_diffrn_reflns_limit_k_max 31
_diffrn_reflns_limit_k_min -19
_diffrn_reflns_limit_l_max 31
_diffrn_reflns_limit_l_min -31
_diffrn_reflns_number 26304
_diffrn_reflns_point_group_measured_fraction_full 1.000
_diffrn_reflns_point_group_measured_fraction_max 1.000
_diffrn_reflns_theta_full 24.983
_diffrn_reflns_theta_max 24.983
_diffrn_reflns_theta_min 1.345
_exptl_absorpt_coefficient_mu 8.520
_exptl_crystal_colour blue
_exptl_crystal_density_diffrn 2.060
_exptl_crystal_description block
_exptl_crystal_F_000 10344
_exptl_crystal_size_max 0.220
_exptl_crystal_size_mid 0.210
_exptl_crystal_size_min 0.200
_platon_squeeze_details
;
SQUEEZE was used to mask numerous diffuse solvent water molecules and organic
 cations. The total solvent accessible void as found to contains 2736
 electrons. Based on the calculation results, elemental analysis and TG
 analysis, 3 [Me4N]+ and 24 H2O were directly added in the final molecular
 formula.
;
_refine_diff_density_max 3.049
_refine_diff_density_min -2.063
_refine_diff_density_rms 0.614
_refine_ls_extinction_coef 0.00018(3)
_refine_ls_extinction_expression Fc^*^=kFc[1+0.001xFc^2^\l^3^/sin(2\q)]^-1/4^
_refine_ls_extinction_method 'SHELXL-2014/7 (Sheldrick 2014'
_refine_ls_goodness_of_fit_ref 1.090
_refine_ls_hydrogen_treatment constr
_refine_ls_matrix_type full
_refine_ls_number_parameters 62
_refine_ls_number_reflns 862
_refine_ls_number_restraints 9
_refine_ls_restrained_S_all 1.146
_refine_ls_R_factor_all 0.0801
_refine_ls_R_factor_gt 0.0635
_refine_ls_shift/su_max 0.000
_refine_ls_shift/su_mean 0.000
_refine_ls_structure_factor_coef Fsqd
_refine_ls_weighting_details 'w=1/[\s^2^(Fo^2^)+(0.1581P)^2^+1426.9498P] where P=(Fo^2^+2Fc^2^)/3'
_refine_ls_weighting_scheme calc
_refine_ls_wR_factor_gt 0.2109
_refine_ls_wR_factor_ref 0.2330
_reflns_Friedel_coverage 0.000
_reflns_number_gt 768
_reflns_number_total 862
_reflns_threshold_expression 'I > 2\s(I)'
_cod_data_source_file c5ce02074c2.cif
_cod_data_source_block 1
_cod_depositor_comments 'Adding full bibliography for 7223529.cif.'
_cod_original_cell_volume 18051(14)
_cod_original_formula_sum 'C92 H168 Cu12 Mo1 N5 O130 Si1 W11'
_cod_database_code 7223529
_shelx_shelxl_version_number 2014/7
_shelx_space_group_comment
;
The symmetry employed for this shelxl refinement is uniquely defined
by the following loop, which should always be used as a source of
symmetry information in preference to the above space-group names.
They are only intended as comments.
;
_shelx_estimated_absorpt_t_min 0.256
_shelx_estimated_absorpt_t_max 0.281

loop_
_space_group_symop_operation_xyz
'x, y, z'
'-y, x, z'
'-x, -y, z'
'y, -x, z'
'x, -y, -z'
'y, x, -z'
'-x, y, -z'
'-y, -x, -z'
'z, x, y'
'-x, z, y'
'-z, -x, y'
'x, -z, y'
'z, -x, -y'
'x, z, -y'
'-z, x, -y'
'-x, -z, -y'
'y, z, x'
'-z, -y, -x'
'-z, y, x'
'z, y, -x'
'z, -y, x'
'y, -z, -x'
'-y, -z, x'
'-y, z, -x'
'x, y+1/2, z+1/2'
'-y, x+1/2, z+1/2'
'-x, -y+1/2, z+1/2'
'y, -x+1/2, z+1/2'
'x, -y+1/2, -z+1/2'
'y, x+1/2, -z+1/2'
'-x, y+1/2, -z+1/2'
'-y, -x+1/2, -z+1/2'
'z, x+1/2, y+1/2'
'-x, z+1/2, y+1/2'
'-z, -x+1/2, y+1/2'
'x, -z+1/2, y+1/2'
'z, -x+1/2, -y+1/2'
'x, z+1/2, -y+1/2'
'-z, x+1/2, -y+1/2'
'-x, -z+1/2, -y+1/2'
'y, z+1/2, x+1/2'
'-z, -y+1/2, -x+1/2'
'-z, y+1/2, x+1/2'
'z, y+1/2, -x+1/2'
'z, -y+1/2, x+1/2'
'y, -z+1/2, -x+1/2'
'-y, -z+1/2, x+1/2'
'-y, z+1/2, -x+1/2'
'x+1/2, y, z+1/2'
'-y+1/2, x, z+1/2'
'-x+1/2, -y, z+1/2'
'y+1/2, -x, z+1/2'
'x+1/2, -y, -z+1/2'
'y+1/2, x, -z+1/2'
'-x+1/2, y, -z+1/2'
'-y+1/2, -x, -z+1/2'
'z+1/2, x, y+1/2'
'-x+1/2, z, y+1/2'
'-z+1/2, -x, y+1/2'
'x+1/2, -z, y+1/2'
'z+1/2, -x, -y+1/2'
'x+1/2, z, -y+1/2'
'-z+1/2, x, -y+1/2'
'-x+1/2, -z, -y+1/2'
'y+1/2, z, x+1/2'
'-z+1/2, -y, -x+1/2'
'-z+1/2, y, x+1/2'
'z+1/2, y, -x+1/2'
'z+1/2, -y, x+1/2'
'y+1/2, -z, -x+1/2'
'-y+1/2, -z, x+1/2'
'-y+1/2, z, -x+1/2'
'x+1/2, y+1/2, z'
'-y+1/2, x+1/2, z'
'-x+1/2, -y+1/2, z'
'y+1/2, -x+1/2, z'
'x+1/2, -y+1/2, -z'
'y+1/2, x+1/2, -z'
'-x+1/2, y+1/2, -z'
'-y+1/2, -x+1/2, -z'
'z+1/2, x+1/2, y'
'-x+1/2, z+1/2, y'
'-z+1/2, -x+1/2, y'
'x+1/2, -z+1/2, y'
'z+1/2, -x+1/2, -y'
'x+1/2, z+1/2, -y'
'-z+1/2, x+1/2, -y'
'-x+1/2, -z+1/2, -y'
'y+1/2, z+1/2, x'
'-z+1/2, -y+1/2, -x'
'-z+1/2, y+1/2, x'
'z+1/2, y+1/2, -x'
'z+1/2, -y+1/2, x'
'y+1/2, -z+1/2, -x'
'-y+1/2, -z+1/2, x'
'-y+1/2, z+1/2, -x'
'-x, -y, -z'
'y, -x, -z'
'x, y, -z'
'-y, x, -z'
'-x, y, z'
'-y, -x, z'
'x, -y, z'
'y, x, z'
'-z, -x, -y'
'x, -z, -y'
'z, x, -y'
'-x, z, -y'
'-z, x, y'
'-x, -z, y'
'z, -x, y'
'x, z, y'
'-y, -z, -x'
'z, y, x'
'z, -y, -x'
'-z, -y, x'
'-z, y, -x'
'-y, z, x'
'y, z, -x'
'y, -z, x'
'-x, -y+1/2, -z+1/2'
'y, -x+1/2, -z+1/2'
'x, y+1/2, -z+1/2'
'-y, x+1/2, -z+1/2'
'-x, y+1/2, z+1/2'
'-y, -x+1/2, z+1/2'
'x, -y+1/2, z+1/2'
'y, x+1/2, z+1/2'
'-z, -x+1/2, -y+1/2'
'x, -z+1/2, -y+1/2'
'z, x+1/2, -y+1/2'
'-x, z+1/2, -y+1/2'
'-z, x+1/2, y+1/2'
'-x, -z+1/2, y+1/2'
'z, -x+1/2, y+1/2'
'x, z+1/2, y+1/2'
'-y, -z+1/2, -x+1/2'
'z, y+1/2, x+1/2'
'z, -y+1/2, -x+1/2'
'-z, -y+1/2, x+1/2'
'-z, y+1/2, -x+1/2'
'-y, z+1/2, x+1/2'
'y, z+1/2, -x+1/2'
'y, -z+1/2, x+1/2'
'-x+1/2, -y, -z+1/2'
'y+1/2, -x, -z+1/2'
'x+1/2, y, -z+1/2'
'-y+1/2, x, -z+1/2'
'-x+1/2, y, z+1/2'
'-y+1/2, -x, z+1/2'
'x+1/2, -y, z+1/2'
'y+1/2, x, z+1/2'
'-z+1/2, -x, -y+1/2'
'x+1/2, -z, -y+1/2'
'z+1/2, x, -y+1/2'
'-x+1/2, z, -y+1/2'
'-z+1/2, x, y+1/2'
'-x+1/2, -z, y+1/2'
'z+1/2, -x, y+1/2'
'x+1/2, z, y+1/2'
'-y+1/2, -z, -x+1/2'
'z+1/2, y, x+1/2'
'z+1/2, -y, -x+1/2'
'-z+1/2, -y, x+1/2'
'-z+1/2, y, -x+1/2'
'-y+1/2, z, x+1/2'
'y+1/2, z, -x+1/2'
'y+1/2, -z, x+1/2'
'-x+1/2, -y+1/2, -z'
'y+1/2, -x+1/2, -z'
'x+1/2, y+1/2, -z'
'-y+1/2, x+1/2, -z'
'-x+1/2, y+1/2, z'
'-y+1/2, -x+1/2, z'
'x+1/2, -y+1/2, z'
'y+1/2, x+1/2, z'
'-z+1/2, -x+1/2, -y'
'x+1/2, -z+1/2, -y'
'z+1/2, x+1/2, -y'
'-x+1/2, z+1/2, -y'
'-z+1/2, x+1/2, y'
'-x+1/2, -z+1/2, y'
'z+1/2, -x+1/2, y'
'x+1/2, z+1/2, y'
'-y+1/2, -z+1/2, -x'
'z+1/2, y+1/2, x'
'z+1/2, -y+1/2, -x'
'-z+1/2, -y+1/2, x'
'-z+1/2, y+1/2, -x'
'-y+1/2, z+1/2, x'
'y+1/2, z+1/2, -x'
'y+1/2, -z+1/2, x'

loop_
_atom_site_label
_atom_site_type_symbol
_atom_site_fract_x
_atom_site_fract_y
_atom_site_fract_z
_atom_site_U_iso_or_equiv
_atom_site_adp_type
_atom_site_occupancy
_atom_site_site_symmetry_order
_atom_site_calc_flag
_atom_site_refinement_flags_posn
_atom_site_refinement_flags_adp
_atom_site_refinement_flags_occupancy
_atom_site_disorder_assembly
_atom_site_disorder_group
W1 W 0.09460(3) 0.0000 0.40540(3) 0.0370(7) Uani 0.9167 4 d DS T P A 1
Mo1 Mo 0.09460(3) 0.0000 0.40540(3) 0.0370(7) Uani 0.0833 4 d S T P A 2
Si1 Si 0.0000 0.0000 0.5000 0.018(4) Uani 1 48 d S T P A .
O4 O 0.0321(5) 0.0321(5) 0.4679(5) 0.035(10) Uani 0.5 6 d DS T P . .
O3 O 0.1397(5) 0.0000 0.3603(5) 0.058(6) Uani 1 4 d S T P . .
O5 O 0.0524(5) 0.0524(5) 0.3738(6) 0.074(5) Uani 1 2 d DS TU P . .
Cu3 Cu 0.21488(6) 0.0000 0.21488(6) 0.0197(8) Uani 1 4 d S T P . .
O1 O 0.1830(3) 0.0524(3) 0.2568(3) 0.0310(19) Uani 1 1 d . . . . .
O2 O 0.1552(6) 0.0000 0.1552(6) 0.083(8) Uani 1 4 d S T P . .
C1 C 0.1992(6) 0.1330(5) 0.3670(5) 0.029(3) Uani 1 2 d S T P . .
H1 H 0.2286 0.1191 0.3809 0.029 Uiso 1 2 calc R U P . .
C2 C 0.1766(4) 0.1109(6) 0.3234(4) 0.024(3) Uani 1 2 d S T P . .
C3 C 0.2024(4) 0.0675(6) 0.2976(4) 0.025(3) Uani 1 2 d S T P . .
N1 N 0.2500 0.2500 0.2500 0.10(3) Uani 1 24 d DS T P . .
C4 C 0.2844(5) 0.2156(5) 0.2844(5) 0.46(17) Uani 1 6 d DS T P . .
H4A H 0.3055 0.2367 0.3055 0.465 Uiso 0.3334 2 calc R U P . .
H4B H 0.2633 0.1945 0.3055 0.465 Uiso 0.3334 2 calc R U P . .
H4C H 0.3055 0.1945 0.2633 0.465 Uiso 0.3334 2 calc R U P . .
O1W O 0.078(2) 0.0000 0.253(2) 0.046(13) Uiso 0.25 2 d S . P . .

loop_
_atom_site_aniso_label
_atom_site_aniso_U_11
_atom_site_aniso_U_22
_atom_site_aniso_U_33
_atom_site_aniso_U_23
_atom_site_aniso_U_13
_atom_site_aniso_U_12
W1 0.0305(7) 0.0500(9) 0.0305(7) 0.000 0.0082(4) 0.000
Mo1 0.0305(7) 0.0500(9) 0.0305(7) 0.000 0.0082(4) 0.000
Si1 0.018(4) 0.018(4) 0.018(4) 0.000 0.000 0.000
O4 0.035(10) 0.035(10) 0.035(10) -0.016(13) -0.016(13) 0.016(13)
O3 0.043(7) 0.088(17) 0.043(7) 0.000 0.010(9) 0.000
O5 0.072(6) 0.072(6) 0.079(9) -0.028(5) -0.028(5) 0.019(7)
Cu3 0.0188(9) 0.0217(14) 0.0188(9) 0.000 -0.0020(10) 0.000
O1 0.033(4) 0.035(4) 0.025(4) -0.003(3) -0.004(3) 0.012(4)
O2 0.090(13) 0.067(16) 0.090(13) 0.000 -0.054(16) 0.000
C1 0.027(8) 0.030(5) 0.030(5) -0.010(7) -0.005(5) 0.005(5)
C2 0.023(5) 0.028(8) 0.023(5) -0.004(5) -0.003(6) 0.004(5)
C3 0.021(5) 0.031(9) 0.021(5) 0.000(4) -0.001(6) 0.000(4)
N1 0.10(3) 0.10(3) 0.10(3) 0.000 0.000 0.000
C4 0.46(17) 0.46(17) 0.46(17) 0.17(11) -0.17(11) 0.17(11)

loop_
_atom_type_symbol
_atom_type_description
_atom_type_scat_dispersion_real
_atom_type_scat_dispersion_imag
_atom_type_scat_source
C C 0.0033 0.0016 'International Tables Vol C Tables 4.2.6.8 and 6.1.1.4'
Cu Cu 0.3201 1.2651 'International Tables Vol C Tables 4.2.6.8 and 6.1.1.4'
Mo Mo -1.6832 0.6857 'International Tables Vol C Tables 4.2.6.8 and 6.1.1.4'
N N 0.0061 0.0033 'International Tables Vol C Tables 4.2.6.8 and 6.1.1.4'
O O 0.0106 0.0060 'International Tables Vol C Tables 4.2.6.8 and 6.1.1.4'
Si Si 0.0817 0.0704 'International Tables Vol C Tables 4.2.6.8 and 6.1.1.4'
W W -0.8490 6.8722 'International Tables Vol C Tables 4.2.6.8 and 6.1.1.4'
H H 0.0000 0.0000 'International Tables Vol C Tables 4.2.6.8 and 6.1.1.4'

loop_
_geom_angle_atom_site_label_1
_geom_angle_atom_site_label_2
_geom_angle_atom_site_label_3
_geom_angle
_geom_angle_site_symmetry_1
_geom_angle_site_symmetry_3
O3 W1 O5 95.8(5) . .
O3 W1 O5 95.8(5) . 63
O5 W1 O5 89.2(9) . 63
O3 W1 O5 95.8(5) . 4
O5 W1 O5 89.6(10) . 4
O5 W1 O5 168.4(10) 63 4
O3 W1 O5 95.8(5) . 153
O5 W1 O5 168.4(10) . 153
O5 W1 O5 89.6(10) 63 153
O5 W1 O5 89.3(9) 4 153
O3 W1 O4 160.1(5) . .
O5 W1 O4 70.4(4) . .
O5 W1 O4 70.4(4) 63 .
O5 W1 O4 98.3(7) 4 .
O5 W1 O4 98.3(7) 153 .
O3 W1 O4 160.1(4) . 4
O5 W1 O4 98.3(7) . 4
O5 W1 O4 98.3(7) 63 4
O5 W1 O4 70.4(4) 4 4
O5 W1 O4 70.4(4) 153 4
O4 W1 O4 39.9(9) . 4
O3 Mo1 O5 95.8(5) . .
O3 Mo1 O5 95.8(5) . 63
O5 Mo1 O5 89.2(9) . 63
O3 Mo1 O5 95.8(5) . 4
O5 Mo1 O5 89.6(10) . 4
O5 Mo1 O5 168.4(10) 63 4
O3 Mo1 O5 95.8(5) . 153
O5 Mo1 O5 168.4(10) . 153
O5 Mo1 O5 89.6(10) 63 153
O5 Mo1 O5 89.3(9) 4 153
O3 Mo1 O4 160.1(5) . .
O5 Mo1 O4 70.4(4) . .
O5 Mo1 O4 70.4(4) 63 .
O5 Mo1 O4 98.3(7) 4 .
O5 Mo1 O4 98.3(7) 153 .
O3 Mo1 O4 160.1(4) . 4
O5 Mo1 O4 98.3(7) . 4
O5 Mo1 O4 98.3(7) 63 4
O5 Mo1 O4 70.4(4) 4 4
O5 Mo1 O4 70.4(4) 153 4
O4 Mo1 O4 39.9(9) . 4
O4 Si1 O4 180.0(17) 99_556 3
O4 Si1 O4 70.5 99_556 100_556
O4 Si1 O4 109.471(2) 3 100_556
O4 Si1 O4 109.471(6) 99_556 2
O4 Si1 O4 70.529(2) 3 2
O4 Si1 O4 70.529(1) 100_556 2
O4 Si1 O4 70.5 99_556 98_556
O4 Si1 O4 109.471(2) 3 98_556
O4 Si1 O4 109.471(1) 100_556 98_556
O4 Si1 O4 180.0(17) 2 98_556
O4 Si1 O4 109.471(6) 99_556 4
O4 Si1 O4 70.529(2) 3 4
O4 Si1 O4 180.0(9) 100_556 4
O4 Si1 O4 109.471(1) 2 4
O4 Si1 O4 70.529(1) 98_556 4
O4 Si1 O4 109.471(2) 99_556 97_556
O4 Si1 O4 70.529(7) 3 97_556
O4 Si1 O4 70.529(6) 100_556 97_556
O4 Si1 O4 109.471(3) 2 97_556
O4 Si1 O4 70.529(6) 98_556 97_556
O4 Si1 O4 109.471(3) 4 97_556
O4 Si1 O4 70.529(3) 99_556 .
O4 Si1 O4 109.471(3) 3 .
O4 Si1 O4 109.471(8) 100_556 .
O4 Si1 O4 70.529(3) 2 .
O4 Si1 O4 109.471(8) 98_556 .
O4 Si1 O4 70.529(3) 4 .
O4 Si1 O4 180(3) 97_556 .
Si1 O4 O4 54.7 . 4
Si1 O4 O4 54.732(1) . 99_556
O4 O4 O4 89.995(1) 4 99_556
Si1 O4 O4 54.7 . 2
O4 O4 O4 89.995(5) 4 2
O4 O4 O4 89.995(3) 99_556 2
Si1 O4 Mo1 124.8(4) . .
O4 O4 Mo1 70.1(4) 4 .
O4 O4 Mo1 131.66(15) 99_556 .
O4 O4 Mo1 131.66(15) 2 .
Si1 O4 W1 124.8(4) . .
O4 O4 W1 70.1(4) 4 .
O4 O4 W1 131.66(15) 99_556 .
O4 O4 W1 131.66(15) 2 .
Si1 O4 W1 124.8(4) . 130
O4 O4 W1 131.66(15) 4 130
O4 O4 W1 70.1(5) 99_556 130
O4 O4 W1 131.66(15) 2 130
W1 O4 W1 90.7(6) . 130
Si1 O4 Mo1 124.8(4) . 130
O4 O4 Mo1 131.66(15) 4 130
O4 O4 Mo1 70.1(5) 99_556 130
O4 O4 Mo1 131.66(15) 2 130
Mo1 O4 Mo1 90.7(6) . 130
Si1 O4 W1 124.8(4) . 2
O4 O4 W1 131.66(15) 4 2
O4 O4 W1 131.66(15) 99_556 2
O4 O4 W1 70.1(4) 2 2
W1 O4 W1 90.7(6) . 2
W1 O4 W1 90.7(6) 130 2
Si1 O4 Mo1 124.8(4) . 2
O4 O4 Mo1 131.66(15) 4 2
O4 O4 Mo1 131.66(15) 99_556 2
O4 O4 Mo1 70.1(4) 2 2
Mo1 O4 Mo1 90.7(6) . 2
Mo1 O4 Mo1 90.7(6) 130 2
Mo1 O5 Mo1 128.3(9) . 2
W1 O5 W1 128.3(9) . 2
O1 Cu3 O1 89.7(5) 114 21
O1 Cu3 O1 169.0(5) 114 103
O1 Cu3 O1 89.2(5) 21 103
O1 Cu3 O1 89.2(5) 114 .
O1 Cu3 O1 169.0(5) 21 .
O1 Cu3 O1 89.7(5) 103 .
O1 Cu3 O2 95.5(2) 114 .
O1 Cu3 O2 95.5(2) 21 .
O1 Cu3 O2 95.5(2) 103 .
O1 Cu3 O2 95.5(2) . .
O1 Cu3 Cu3 84.5(2) 114 145
O1 Cu3 Cu3 84.5(2) 21 145
O1 Cu3 Cu3 84.5(2) 103 145
O1 Cu3 Cu3 84.5(2) . 145
O2 Cu3 Cu3 180.0(6) . 145
C3 O1 Cu3 122.2(8) . .
C2 C1 C2 119.3(16) 130 .
C2 C1 H1 120.4 130 .
C2 C1 H1 120.4 . .
C1 C2 C1 120.7(16) . 165
C1 C2 C3 119.5(8) . .
C1 C2 C3 119.5(8) 165 .
O1 C3 O1 126.6(15) . 165
O1 C3 C2 116.6(7) . .
O1 C3 C2 116.6(7) 165 .
C4 N1 C4 109.471(2) 122 148
C4 N1 C4 109.471(1) 122 75
C4 N1 C4 109.471(2) 148 75
C4 N1 C4 109.471(1) 122 .
C4 N1 C4 109.471(5) 148 .
C4 N1 C4 109.471(1) 75 .
N1 C4 H4A 109.5 . .
N1 C4 H4B 109.5 . .
H4A C4 H4B 109.5 . .
N1 C4 H4C 109.5 . .
H4A C4 H4C 109.5 . .
H4B C4 H4C 109.5 . .

loop_
_geom_bond_atom_site_label_1
_geom_bond_atom_site_label_2
_geom_bond_distance
_geom_bond_site_symmetry_2
W1 O3 1.674(19) .
W1 O5 1.950(8) .
W1 O5 1.950(8) 63
W1 O5 1.950(8) 4
W1 O5 1.950(8) 153
W1 O4 2.468(13) .
W1 O4 2.468(13) 4
Mo1 O3 1.674(19) .
Mo1 O5 1.950(8) .
Mo1 O5 1.950(8) 63
Mo1 O5 1.950(8) 4
Mo1 O5 1.950(8) 153
Mo1 O4 2.468(13) .
Mo1 O4 2.468(13) 4
Si1 O4 1.46(2) 99_556
Si1 O4 1.46(2) 3
Si1 O4 1.46(2) 100_556
Si1 O4 1.46(2) 2
Si1 O4 1.46(2) 98_556
Si1 O4 1.46(2) 4
Si1 O4 1.46(2) 97_556
Si1 O4 1.46(2) .
O4 O4 1.68(3) 4
O4 O4 1.68(3) 99_556
O4 O4 1.68(3) 2
O4 W1 2.468(13) 130
O4 Mo1 2.468(13) 130
O4 W1 2.468(13) 2
O4 Mo1 2.468(13) 2
O5 Mo1 1.950(8) 2
O5 W1 1.950(8) 2
Cu3 O1 1.949(8) 114
Cu3 O1 1.949(8) 21
Cu3 O1 1.949(8) 103
Cu3 O1 1.949(8) .
Cu3 O2 2.21(2) .
Cu3 Cu3 2.606(5) 145
O1 C3 1.249(11) .
C1 C2 1.412(11) 130
C1 C2 1.412(11) .
C1 H1 0.9300 .
C2 C1 1.412(11) 165
C2 C3 1.49(2) .
C3 O1 1.249(11) 165
N1 C4 1.56(2) 122
N1 C4 1.56(2) 148
N1 C4 1.56(2) 75
N1 C4 1.56(2) .
C4 H4A 0.9600 .
C4 H4B 0.9600 .
C4 H4C 0.9600 .

loop_
_geom_torsion_atom_site_label_1
_geom_torsion_atom_site_label_2
_geom_torsion_atom_site_label_3
_geom_torsion_atom_site_label_4
_geom_torsion
_geom_torsion_site_symmetry_1
_geom_torsion_site_symmetry_4
O4 Si1 O4 O4 120.000(1) 99_556 4
O4 Si1 O4 O4 -60.000(1) 3 4
O4 Si1 O4 O4 180.000(1) 100_556 4
O4 Si1 O4 O4 -120.000(2) 2 4
O4 Si1 O4 O4 60.000(2) 98_556 4
O4 Si1 O4 O4 180.0 3 99_556
O4 Si1 O4 O4 60.000(0) 100_556 99_556
O4 Si1 O4 O4 120.000(0) 2 99_556
O4 Si1 O4 O4 -60.000(0) 98_556 99_556
O4 Si1 O4 O4 -120.000(0) 4 99_556
O4 Si1 O4 O4 -120.000(1) 99_556 2
O4 Si1 O4 O4 60.000(1) 3 2
O4 Si1 O4 O4 -60.000(2) 100_556 2
O4 Si1 O4 O4 180.000(2) 98_556 2
O4 Si1 O4 O4 120.000(2) 4 2
O4 Si1 O4 Mo1 120.000(1) 99_556 .
O4 Si1 O4 Mo1 -60.000(0) 3 .
O4 Si1 O4 Mo1 180.000(0) 100_556 .
O4 Si1 O4 Mo1 -120.000(1) 2 .
O4 Si1 O4 Mo1 60.000(2) 98_556 .
O4 Si1 O4 Mo1 0.000(1) 4 .
O4 Si1 O4 W1 120.000(1) 99_556 .
O4 Si1 O4 W1 -60.000(0) 3 .
O4 Si1 O4 W1 180.000(0) 100_556 .
O4 Si1 O4 W1 -120.000(1) 2 .
O4 Si1 O4 W1 60.000(2) 98_556 .
O4 Si1 O4 W1 0.000(1) 4 .
O4 Si1 O4 W1 0.0 99_556 130
O4 Si1 O4 W1 180.0 3 130
O4 Si1 O4 W1 60.000(0) 100_556 130
O4 Si1 O4 W1 120.000(1) 2 130
O4 Si1 O4 W1 -60.000(0) 98_556 130
O4 Si1 O4 W1 -120.000(0) 4 130
O4 Si1 O4 Mo1 0.0 99_556 130
O4 Si1 O4 Mo1 180.0 3 130
O4 Si1 O4 Mo1 60.000(0) 100_556 130
O4 Si1 O4 Mo1 120.000(1) 2 130
O4 Si1 O4 Mo1 -60.000(0) 98_556 130
O4 Si1 O4 Mo1 -120.000(0) 4 130
O4 Si1 O4 W1 -120.000(1) 99_556 2
O4 Si1 O4 W1 60.000(0) 3 2
O4 Si1 O4 W1 -60.000(1) 100_556 2
O4 Si1 O4 W1 0.000(1) 2 2
O4 Si1 O4 W1 180.000(0) 98_556 2
O4 Si1 O4 W1 120.000(2) 4 2
O4 Si1 O4 Mo1 -120.000(1) 99_556 2
O4 Si1 O4 Mo1 60.000(0) 3 2
O4 Si1 O4 Mo1 -60.000(1) 100_556 2
O4 Si1 O4 Mo1 0.000(1) 2 2
O4 Si1 O4 Mo1 180.000(0) 98_556 2
O4 Si1 O4 Mo1 120.000(2) 4 2
C2 C1 C2 C1 2(3) 130 165
C2 C1 C2 C3 175.3(11) 130 .
Cu3 O1 C3 O1 0(2) . 165
Cu3 O1 C3 C2 174.6(10) . .
C1 C2 C3 O1 -173.9(15) . .
C1 C2 C3 O1 -1(2) 165 .
C1 C2 C3 O1 1(2) . 165
C1 C2 C3 O1 173.9(15) 165 165

loop_
_platon_squeeze_void_nr
_platon_squeeze_void_average_x
_platon_squeeze_void_average_y
_platon_squeeze_void_average_z
_platon_squeeze_void_volume
_platon_squeeze_void_count_electrons
_platon_squeeze_void_content
1 0.000 0.000 0.000 1114 684 ' '
2 0.500 0.000 0.500 1114 684 ' '
3 0.500 0.500 0.000 1114 684 ' '
4 0.000 0.500 0.500 1114 684 ' '
